data_1520144
loop_
_publ_author_name
'Coles, Simon J.'
'Hursthouse, Michael B.'
'Davies, David B.'
'Kilic, A.'
'Uslu, A.'

_publ_section_title
;
 C3H4BrCl4N4O4P3
;
_journal_name_full 'Crystal Structure Report Archive'
_journal_page_first 487
_journal_year 2008
_chemical_formula_sum 'C3 H4 Br Cl4 N4 O4 P3'
_chemical_formula_weight 474.72
_space_group_IT_number 61
_symmetry_cell_setting orthorhombic
_symmetry_space_group_name_Hall '-P 2ac 2ab'
_symmetry_space_group_name_H-M 'P b c a'
_atom_sites_solution_hydrogens geom
_atom_sites_solution_primary direct
_atom_sites_solution_secondary difmap
_cell_angle_alpha 90.00
_cell_angle_beta 90.00
_cell_angle_gamma 90.00
_cell_formula_units_Z 8
_cell_length_a 13.0288(4)
_cell_length_b 12.2797(4)
_cell_length_c 18.0331(5)
_cell_measurement_reflns_used 3618
_cell_measurement_temperature 120(2)
_cell_measurement_theta_max 27.48
_cell_measurement_theta_min 1.0
_cell_volume 2885.11(15)
_computing_cell_refinement 'DENZO, COLLECT'
_computing_data_reduction 'DENZO, COLLECT'
_computing_molecular_graphics 'PLATON (Spek, 1990)'
_computing_structure_refinement 'SHELXL-97 (Sheldrick, 1997)'
_computing_structure_solution 'SHELXS-97 (Sheldrick, 1997)'
_diffrn_ambient_temperature 120(2)
_diffrn_detector_area_resol_mean 9.091
_diffrn_measured_fraction_theta_full 0.998
_diffrn_measured_fraction_theta_max 0.998
_diffrn_measurement_device_type 'Bruker-Nonius KappaCCD Area Detector'
_diffrn_measurement_method '\f and \w scans'
_diffrn_radiation_monochromator graphite
_diffrn_radiation_source 'Bruker-Nonius FR591 rotating anode'
_diffrn_radiation_type MoK\a
_diffrn_radiation_wavelength 0.71073
_diffrn_reflns_av_R_equivalents 0.0570
_diffrn_reflns_av_sigmaI/netI 0.0368
_diffrn_reflns_limit_h_max 14
_diffrn_reflns_limit_h_min -16
_diffrn_reflns_limit_k_max 14
_diffrn_reflns_limit_k_min -15
_diffrn_reflns_limit_l_max 23
_diffrn_reflns_limit_l_min -19
_diffrn_reflns_number 23902
_diffrn_reflns_theta_full 27.50
_diffrn_reflns_theta_max 27.50
_diffrn_reflns_theta_min 2.75
_exptl_absorpt_coefficient_mu 3.934
_exptl_absorpt_correction_T_max 0.6944
_exptl_absorpt_correction_T_min 0.2437
_exptl_absorpt_correction_type multi-scan
_exptl_absorpt_process_details 'SADABS V2.10 (Sheldrick, G.M., 2003)'
_exptl_crystal_colour colourless
_exptl_crystal_density_diffrn 2.186
_exptl_crystal_density_method 'not measured'
_exptl_crystal_description slab
_exptl_crystal_F_000 1840
_exptl_crystal_size_max 0.50
_exptl_crystal_size_mid 0.25
_exptl_crystal_size_min 0.10
_refine_diff_density_max 2.351
_refine_diff_density_min -0.851
_refine_diff_density_rms 0.125
_refine_ls_extinction_method none
_refine_ls_goodness_of_fit_ref 1.083
_refine_ls_hydrogen_treatment constr
_refine_ls_matrix_type full
_refine_ls_number_parameters 172
_refine_ls_number_reflns 3290
_refine_ls_number_restraints 0
_refine_ls_restrained_S_all 1.083
_refine_ls_R_factor_all 0.0559
_refine_ls_R_factor_gt 0.0384
_refine_ls_shift/su_max 0.001
_refine_ls_shift/su_mean 0.000
_refine_ls_structure_factor_coef Fsqd
_refine_ls_weighting_details 'calc w=1/[\s^2^(Fo^2^)+(0.0461P)^2^+5.3624P] where P=(Fo^2^+2Fc^2^)/3'
_refine_ls_weighting_scheme calc
_refine_ls_wR_factor_gt 0.0902
_refine_ls_wR_factor_ref 0.0981
_reflns_number_gt 2642
_reflns_number_total 3290
_reflns_threshold_expression >2sigma(I)
_cod_data_source_file eCrystal-487.cif
_cod_data_source_block 2006src0700
_cod_depositor_comments
;
Citation :
Coles, Simon J. and Hursthouse, Michael B. and Davies, David B. and 
Kilic, A. and Uslu, A. (2008) 
University of Southampton, Crystal Structure Report Archive. 
(doi:10.5258/ecrystals/487)

More at:
http://ecrystals.chem.soton.ac.uk/487/

The following automatic conversions were performed:

'_symmetry_cell_setting' value 'Orthorhombic' changed to
'orthorhombic' according to the built-in table from CIF Core
dictionary named 'cif_core.dic' version 2.4.1 from 2010-06-29.

Automatic conversion script
Id: cif_fix_values 3392 2015-05-12 13:50:21Z andrius 
;
_cod_original_sg_symbol_H-M Pbca
_cod_database_code 1520144

loop_
_symmetry_equiv_pos_as_xyz
'x, y, z'
'-x+1/2, -y, z+1/2'
'-x, y+1/2, -z+1/2'
'x+1/2, -y+1/2, -z'
'-x, -y, -z'
'x-1/2, y, -z-1/2'
'x, -y-1/2, z-1/2'
'-x-1/2, y-1/2, z'

loop_
_atom_site_label
_atom_site_type_symbol
_atom_site_fract_x
_atom_site_fract_y
_atom_site_fract_z
_atom_site_U_iso_or_equiv
_atom_site_adp_type
_atom_site_occupancy
_atom_site_symmetry_multiplicity
_atom_site_calc_flag
_atom_site_refinement_flags
_atom_site_disorder_assembly
_atom_site_disorder_group
C1 C 0.2200(3) 0.0673(3) 0.32306(18) 0.0189(7) Uani 1 1 d . . .
H1A H 0.1473 0.0473 0.3314 0.023 Uiso 1 1 calc R . .
H1B H 0.2411 0.0391 0.2739 0.023 Uiso 1 1 calc R . .
C2 C 0.2318(2) 0.1908(3) 0.32492(18) 0.0155(7) Uani 1 1 d . . .
C3 C 0.2074(3) 0.2378(3) 0.40056(18) 0.0203(8) Uani 1 1 d . . .
H3A H 0.2185 0.3175 0.4001 0.024 Uiso 1 1 calc R . .
H3B H 0.1345 0.2238 0.4129 0.024 Uiso 1 1 calc R . .
N1 N 0.3704(2) 0.0256(3) 0.50626(17) 0.0236(7) Uani 1 1 d . . .
N2 N 0.2546(2) -0.0545(3) 0.61979(16) 0.0195(6) Uani 1 1 d . . .
N3 N 0.1631(2) 0.0198(3) 0.49461(16) 0.0222(7) Uani 1 1 d . . .
N4 N 0.3406(2) 0.2229(3) 0.30224(16) 0.0210(7) Uani 1 1 d . . .
O1 O 0.2729(2) 0.1879(2) 0.45552(13) 0.0205(6) Uani 1 1 d . . .
O2 O 0.28356(19) 0.01969(19) 0.38033(13) 0.0188(5) Uani 1 1 d . . .
O3 O 0.3898(2) 0.1573(3) 0.26572(16) 0.0329(7) Uani 1 1 d . . .
O4 O 0.3700(2) 0.3135(2) 0.32012(18) 0.0383(7) Uani 1 1 d . . .
P1 P 0.27063(7) 0.05964(7) 0.46303(5) 0.0163(2) Uani 1 1 d . . .
P2 P 0.36401(6) -0.03519(8) 0.58314(5) 0.0159(2) Uani 1 1 d . . .
P3 P 0.15354(7) -0.03607(7) 0.57283(5) 0.01499(19) Uani 1 1 d . . .
Cl1 Cl 0.43700(7) -0.17769(8) 0.57326(5) 0.0238(2) Uani 1 1 d . . .
Cl2 Cl 0.45054(7) 0.04293(8) 0.65675(5) 0.0278(2) Uani 1 1 d . . .
Cl3 Cl 0.08075(7) -0.17834(8) 0.56227(5) 0.0267(2) Uani 1 1 d . . .
Cl4 Cl 0.05381(6) 0.04648(7) 0.63520(5) 0.0210(2) Uani 1 1 d . . .
Br1 Br 0.14126(3) 0.25579(4) 0.25386(2) 0.03084(14) Uani 1 1 d . . .

loop_
_atom_site_aniso_label
_atom_site_aniso_U_11
_atom_site_aniso_U_22
_atom_site_aniso_U_33
_atom_site_aniso_U_23
_atom_site_aniso_U_13
_atom_site_aniso_U_12
C1 0.0205(18) 0.0226(18) 0.0137(16) 0.0014(13) -0.0030(14) -0.0033(15)
C2 0.0153(17) 0.0189(18) 0.0123(15) -0.0005(13) -0.0052(13) 0.0014(14)
C3 0.0266(19) 0.0200(18) 0.0144(16) 0.0029(14) -0.0031(14) 0.0050(15)
N1 0.0155(15) 0.0343(19) 0.0210(15) 0.0125(13) 0.0011(12) -0.0023(13)
N2 0.0137(14) 0.0304(17) 0.0144(14) 0.0076(12) 0.0016(11) 0.0022(13)
N3 0.0172(15) 0.0340(18) 0.0154(14) 0.0060(12) -0.0040(11) -0.0026(14)
N4 0.0215(16) 0.0276(17) 0.0138(14) 0.0057(12) -0.0023(12) -0.0039(14)
O1 0.0305(14) 0.0182(13) 0.0129(11) 0.0009(9) -0.0062(10) -0.0009(11)
O2 0.0280(13) 0.0130(12) 0.0154(12) 0.0010(9) 0.0014(10) 0.0039(10)
O3 0.0226(14) 0.0430(18) 0.0329(15) 0.0004(14) 0.0098(12) -0.0001(13)
O4 0.0368(17) 0.0274(16) 0.0508(19) 0.0035(14) -0.0029(15) -0.0177(13)
P1 0.0183(4) 0.0180(5) 0.0127(4) 0.0033(3) -0.0003(3) -0.0012(4)
P2 0.0121(4) 0.0204(5) 0.0150(4) 0.0047(3) 0.0004(3) 0.0000(4)
P3 0.0123(4) 0.0176(5) 0.0150(4) 0.0005(3) 0.0004(3) -0.0012(4)
Cl1 0.0247(5) 0.0240(5) 0.0226(4) 0.0027(3) 0.0060(4) 0.0055(4)
Cl2 0.0232(5) 0.0316(5) 0.0286(5) -0.0027(4) -0.0074(4) -0.0037(4)
Cl3 0.0242(5) 0.0203(5) 0.0355(5) -0.0089(4) 0.0070(4) -0.0053(4)
Cl4 0.0167(4) 0.0211(4) 0.0250(4) -0.0057(3) 0.0023(3) 0.0012(3)
Br1 0.0313(2) 0.0417(3) 0.0196(2) -0.00013(16) -0.01071(16) 0.01519(18)

loop_
_atom_type_symbol
_atom_type_description
_atom_type_scat_dispersion_real
_atom_type_scat_dispersion_imag
_atom_type_scat_source
C C 0.0033 0.0016 'International Tables Vol C Tables 4.2.6.8 and 6.1.1.4'
H H 0.0000 0.0000 'International Tables Vol C Tables 4.2.6.8 and 6.1.1.4'
N N 0.0061 0.0033 'International Tables Vol C Tables 4.2.6.8 and 6.1.1.4'
O O 0.0106 0.0060 'International Tables Vol C Tables 4.2.6.8 and 6.1.1.4'
P P 0.1023 0.0942 'International Tables Vol C Tables 4.2.6.8 and 6.1.1.4'
Cl Cl 0.1484 0.1585 'International Tables Vol C Tables 4.2.6.8 and 6.1.1.4'
Br Br -0.2901 2.4595 'International Tables Vol C Tables 4.2.6.8 and 6.1.1.4'

loop_
_geom_angle_atom_site_label_1
_geom_angle_atom_site_label_2
_geom_angle_atom_site_label_3
_geom_angle
_geom_angle_site_symmetry_1
_geom_angle_site_symmetry_3
O2 C1 C2 109.2(3) . .
C3 C2 C1 112.2(3) . .
C3 C2 N4 109.8(3) . .
C1 C2 N4 110.1(3) . .
C3 C2 Br1 108.3(2) . .
C1 C2 Br1 109.7(2) . .
N4 C2 Br1 106.6(2) . .
O1 C3 C2 109.4(3) . .
P1 N1 P2 121.24(19) . .
P3 N2 P2 120.17(18) . .
P3 N3 P1 121.70(19) . .
O4 N4 O3 125.3(3) . .
O4 N4 C2 117.1(3) . .
O3 N4 C2 117.5(3) . .
C3 O1 P1 118.0(2) . .
C1 O2 P1 119.2(2) . .
N1 P1 O2 107.31(16) . .
N1 P1 O1 106.97(17) . .
O2 P1 O1 103.10(13) . .
N1 P1 N3 117.97(16) . .
O2 P1 N3 109.69(15) . .
O1 P1 N3 110.73(17) . .
N1 P2 N2 118.91(16) . .
N1 P2 Cl2 109.20(13) . .
N2 P2 Cl2 107.63(12) . .
N1 P2 Cl1 108.11(14) . .
N2 P2 Cl1 109.46(13) . .
Cl2 P2 Cl1 102.25(5) . .
N3 P3 N2 118.44(16) . .
N3 P3 Cl4 109.60(13) . .
N2 P3 Cl4 108.24(12) . .
N3 P3 Cl3 109.50(13) . .
N2 P3 Cl3 108.73(13) . .
Cl4 P3 Cl3 100.89(5) . .

loop_
_geom_bond_atom_site_label_1
_geom_bond_atom_site_label_2
_geom_bond_distance
_geom_bond_site_symmetry_2
C1 O2 1.447(4) .
C1 C2 1.525(5) .
C2 C3 1.515(5) .
C2 N4 1.527(4) .
C2 Br1 1.916(3) .
C3 O1 1.444(4) .
N1 P1 1.572(3) .
N1 P2 1.577(3) .
N2 P3 1.582(3) .
N2 P2 1.589(3) .
N3 P3 1.574(3) .
N3 P1 1.589(3) .
N4 O4 1.221(4) .
N4 O3 1.222(4) .
O1 P1 1.581(3) .
O2 P1 1.579(2) .
P2 Cl2 1.9883(13) .
P2 Cl1 1.9995(13) .
P3 Cl4 1.9953(12) .
P3 Cl3 1.9970(13) .
